data_7133045
loop_
_publ_author_name
'Tao, Li'
'Wang, He'
'Liu, Xiao-Fei'
'Ren, Wei-Min'
'Lu, Xiao-Bing'
'Zhang, Wen-Zhen'

_publ_section_title
;
 Electrochemical ring-opening carboxylation of cyclic carbonate with
 carbon dioxide.
;
_journal_issue 44
_journal_name_full 'Chemical communications (Cambridge, England)'
_journal_page_first 5735
_journal_page_last 5738
_journal_paper_doi 10.1039/d4cc01695e
_journal_volume 60
_journal_year 2024
_chemical_formula_sum 'C15 H16 O4'
_chemical_formula_weight 260.28
_space_group_crystal_system monoclinic
_space_group_IT_number 14
_space_group_name_Hall '-P 2ybc'
_space_group_name_H-M_alt 'P 1 21/c 1'
_atom_sites_solution_hydrogens geom
_atom_sites_solution_primary direct
_atom_sites_solution_secondary difmap
_audit_creation_method SHELXL-97
_audit_update_record
;
2023-03-03 deposited with the CCDC.	2024-05-08 downloaded from the CCDC.
;
_cell_angle_alpha 90.00
_cell_angle_beta 95.439(6)
_cell_angle_gamma 90.00
_cell_formula_units_Z 4
_cell_length_a 10.8280(12)
_cell_length_b 7.9485(9)
_cell_length_c 15.2171(18)
_cell_measurement_reflns_used 4743
_cell_measurement_temperature 297(2)
_cell_measurement_theta_max 6.29
_cell_measurement_theta_min 74.52
_cell_volume 1303.8(3)
_computing_cell_refinement 'SAINT V8.40A (?, 2016)'
_computing_data_reduction 'SAINT V8.40A (?, 2016)'
_computing_structure_refinement 'SHELXL-97 (Sheldrick, 1997)'
_computing_structure_solution 'SHELXS-97 (Sheldrick, 1990)'
_diffrn_ambient_temperature 297(2)
_diffrn_measured_fraction_theta_full 0.984
_diffrn_measured_fraction_theta_max 0.984
_diffrn_measurement_device_type 'CCD area detector'
_diffrn_measurement_method 'phi and omega scans'
_diffrn_radiation_monochromator graphite
_diffrn_radiation_source 'fine-focus sealed tube'
_diffrn_radiation_type CuK\a
_diffrn_radiation_wavelength 1.54178
_diffrn_reflns_av_R_equivalents 0.0444
_diffrn_reflns_av_sigmaI/netI 0.0411
_diffrn_reflns_limit_h_max 13
_diffrn_reflns_limit_h_min -13
_diffrn_reflns_limit_k_max 9
_diffrn_reflns_limit_k_min -9
_diffrn_reflns_limit_l_max 19
_diffrn_reflns_limit_l_min -17
_diffrn_reflns_number 10313
_diffrn_reflns_theta_full 74.65
_diffrn_reflns_theta_max 74.65
_diffrn_reflns_theta_min 6.29
_exptl_absorpt_coefficient_mu 0.790
_exptl_absorpt_correction_type none
_exptl_crystal_colour white
_exptl_crystal_density_diffrn 1.326
_exptl_crystal_density_method 'not measured'
_exptl_crystal_description block
_exptl_crystal_F_000 552
_exptl_crystal_size_max 0.2
_exptl_crystal_size_mid 0.15
_exptl_crystal_size_min 0.1
_refine_diff_density_max 0.200
_refine_diff_density_min -0.228
_refine_diff_density_rms 0.043
_refine_ls_extinction_method none
_refine_ls_goodness_of_fit_ref 1.068
_refine_ls_hydrogen_treatment mixed
_refine_ls_matrix_type full
_refine_ls_number_parameters 175
_refine_ls_number_reflns 2632
_refine_ls_number_restraints 0
_refine_ls_restrained_S_all 1.068
_refine_ls_R_factor_all 0.0554
_refine_ls_R_factor_gt 0.0475
_refine_ls_shift/su_max 0.000
_refine_ls_shift/su_mean 0.000
_refine_ls_structure_factor_coef Fsqd
_refine_ls_weighting_details 'calc w=1/[\s^2^(Fo^2^)+(0.0883P)^2^+0.1245P] where P=(Fo^2^+2Fc^2^)/3'
_refine_ls_weighting_scheme calc
_refine_ls_wR_factor_gt 0.1330
_refine_ls_wR_factor_ref 0.1431
_reflns_number_gt 2194
_reflns_number_total 2632
_reflns_threshold_expression >2sigma(I)
_cod_data_source_file d4cc01695e2.cif
_cod_data_source_block 1_CCDC1
_cod_depositor_comments 'Adding full bibliography for 7133043--7133046.cif.'
_cod_database_code 7133045

loop_
_symmetry_equiv_pos_as_xyz
'x, y, z'
'-x, y+1/2, -z+1/2'
'-x, -y, -z'
'x, -y-1/2, z-1/2'

loop_
_atom_site_label
_atom_site_type_symbol
_atom_site_fract_x
_atom_site_fract_y
_atom_site_fract_z
_atom_site_U_iso_or_equiv
_atom_site_adp_type
_atom_site_occupancy
_atom_site_symmetry_multiplicity
_atom_site_calc_flag
_atom_site_refinement_flags
_atom_site_disorder_assembly
_atom_site_disorder_group
O001 O 0.69729(8) 0.64940(13) 0.61697(8) 0.0492(3) Uani 1 1 d . . .
O002 O 0.11066(10) 0.97830(13) 0.57229(8) 0.0537(3) Uani 1 1 d . . .
O003 O -0.00139(9) 0.69184(13) 0.44938(9) 0.0548(3) Uani 1 1 d . . .
H003 H -0.0247 0.7900 0.4491 0.082 Uiso 1 1 calc R . .
O004 O 0.09687(11) 0.82015(15) 0.69213(7) 0.0564(3) Uani 1 1 d . . .
C005 C 0.37113(11) 0.52296(16) 0.61400(8) 0.0349(3) Uani 1 1 d . . .
C006 C 0.50368(11) 0.51864(16) 0.62433(8) 0.0351(3) Uani 1 1 d . . .
C007 C 0.12296(11) 0.84444(17) 0.60907(9) 0.0386(3) Uani 1 1 d . . .
C008 C 0.16855(11) 0.68695(16) 0.56773(10) 0.0391(3) Uani 1 1 d . . .
H008 H 0.1317 0.5893 0.5947 0.047 Uiso 1 1 calc R . .
C009 C 0.30965(11) 0.67463(16) 0.58413(9) 0.0371(3) Uani 1 1 d . . .
C00A C 0.57095(11) 0.66559(17) 0.60412(9) 0.0382(3) Uani 1 1 d . . .
C00B C 0.30761(12) 0.37463(18) 0.63577(10) 0.0430(3) Uani 1 1 d . . .
H00B H 0.2214 0.3730 0.6291 0.052 Uiso 1 1 calc R . .
C00C C 0.56553(12) 0.37123(18) 0.65641(9) 0.0426(3) Uani 1 1 d . . .
H00C H 0.6518 0.3690 0.6634 0.051 Uiso 1 1 calc R . .
C00D C 0.38022(12) 0.81072(17) 0.56627(11) 0.0440(4) Uani 1 1 d . . .
H00D H 0.3402 0.9094 0.5469 0.053 Uiso 1 1 calc R . .
C00E C 0.12923(13) 0.68582(19) 0.46887(10) 0.0481(4) Uani 1 1 d . . .
H00A H 0.1660 0.7818 0.4418 0.058 Uiso 1 1 calc R . .
H00E H 0.1608 0.5847 0.4432 0.058 Uiso 1 1 calc R . .
C00F C 0.51082(12) 0.80827(17) 0.57584(11) 0.0444(3) Uani 1 1 d . . .
H00F H 0.5555 0.9036 0.5629 0.053 Uiso 1 1 calc R . .
C00G C 0.37077(15) 0.23412(19) 0.66637(11) 0.0501(4) Uani 1 1 d . . .
H00G H 0.3269 0.1386 0.6802 0.060 Uiso 1 1 calc R . .
C00H C 0.50052(15) 0.23237(19) 0.67717(10) 0.0491(4) Uani 1 1 d . . .
H00H H 0.5424 0.1364 0.6985 0.059 Uiso 1 1 calc R . .
C00I C 0.05456(19) 0.9668(3) 0.73733(13) 0.0693(5) Uani 1 1 d . . .
H00I H -0.0154 1.0154 0.7029 0.104 Uiso 1 1 calc R . .
H00J H 0.1203 1.0480 0.7449 0.104 Uiso 1 1 calc R . .
H00K H 0.0307 0.9342 0.7941 0.104 Uiso 1 1 calc R . .
C00J C 0.76871(14) 0.7928(2) 0.60020(15) 0.0643(5) Uani 1 1 d . . .
H00L H 0.7492 0.8282 0.5402 0.096 Uiso 1 1 calc R . .
H00M H 0.8553 0.7655 0.6097 0.096 Uiso 1 1 calc R . .
H00N H 0.7501 0.8821 0.6393 0.096 Uiso 1 1 calc R . .

loop_
_atom_site_aniso_label
_atom_site_aniso_U_11
_atom_site_aniso_U_22
_atom_site_aniso_U_33
_atom_site_aniso_U_23
_atom_site_aniso_U_13
_atom_site_aniso_U_12
O001 0.0270(5) 0.0521(6) 0.0684(7) 0.0070(5) 0.0044(4) 0.0006(4)
O002 0.0566(7) 0.0420(6) 0.0634(7) 0.0056(5) 0.0104(5) 0.0117(4)
O003 0.0359(6) 0.0457(6) 0.0794(8) -0.0069(5) -0.0125(5) 0.0042(4)
O004 0.0577(7) 0.0640(7) 0.0487(6) 0.0020(5) 0.0116(5) 0.0059(5)
C005 0.0317(6) 0.0357(7) 0.0368(6) -0.0010(5) 0.0013(5) 0.0004(5)
C006 0.0314(6) 0.0377(7) 0.0361(6) -0.0011(5) 0.0024(5) 0.0022(5)
C007 0.0255(6) 0.0439(7) 0.0461(7) 0.0006(6) 0.0015(5) 0.0003(5)
C008 0.0288(6) 0.0356(6) 0.0530(8) 0.0030(5) 0.0038(5) 0.0021(5)
C009 0.0281(6) 0.0372(7) 0.0459(7) 0.0018(5) 0.0028(5) 0.0014(5)
C00A 0.0261(6) 0.0437(7) 0.0450(7) 0.0000(5) 0.0034(5) 0.0015(5)
C00B 0.0355(7) 0.0409(7) 0.0523(8) 0.0035(6) 0.0020(6) -0.0027(5)
C00C 0.0349(7) 0.0449(7) 0.0475(7) 0.0022(6) 0.0011(5) 0.0073(5)
C00D 0.0319(7) 0.0369(7) 0.0631(9) 0.0082(6) 0.0032(6) 0.0034(5)
C00E 0.0356(7) 0.0501(8) 0.0574(9) -0.0090(6) -0.0020(6) 0.0080(6)
C00F 0.0328(7) 0.0392(7) 0.0616(9) 0.0072(6) 0.0065(6) -0.0039(5)
C00G 0.0503(8) 0.0385(7) 0.0615(9) 0.0098(7) 0.0051(7) -0.0035(6)
C00H 0.0514(8) 0.0397(7) 0.0555(8) 0.0094(6) 0.0017(6) 0.0088(6)
C00I 0.0663(11) 0.0856(13) 0.0574(10) -0.0199(9) 0.0128(8) 0.0045(9)
C00J 0.0313(7) 0.0647(10) 0.0967(14) 0.0122(10) 0.0055(8) -0.0077(7)

loop_
_atom_type_symbol
_atom_type_description
_atom_type_scat_dispersion_real
_atom_type_scat_dispersion_imag
_atom_type_scat_source
C C 0.0181 0.0091 'International Tables Vol C Tables 4.2.6.8 and 6.1.1.4'
H H 0.0000 0.0000 'International Tables Vol C Tables 4.2.6.8 and 6.1.1.4'
O O 0.0492 0.0322 'International Tables Vol C Tables 4.2.6.8 and 6.1.1.4'

loop_
_geom_angle_atom_site_label_1
_geom_angle_atom_site_label_2
_geom_angle_atom_site_label_3
_geom_angle
_geom_angle_site_symmetry_1
_geom_angle_site_symmetry_3
_geom_angle_publ_flag
C00A O001 C00J 117.02(11) . . ?
C00E O003 H003 109.5 . . ?
C007 O004 C00I 115.95(13) . . ?
C00B C005 C006 117.25(11) . . ?
C00B C005 C009 123.57(11) . . ?
C006 C005 C009 119.17(11) . . ?
C00C C006 C00A 121.24(11) . . ?
C00C C006 C005 119.73(12) . . ?
C00A C006 C005 119.01(11) . . ?
O002 C007 O004 122.96(13) . . ?
O002 C007 C008 124.55(13) . . ?
O004 C007 C008 112.49(12) . . ?
C007 C008 C00E 110.21(11) . . ?
C007 C008 C009 110.34(10) . . ?
C00E C008 C009 110.02(11) . . ?
C007 C008 H008 108.7 . . ?
C00E C008 H008 108.7 . . ?
C009 C008 H008 108.7 . . ?
C00D C009 C005 118.58(12) . . ?
C00D C009 C008 119.09(11) . . ?
C005 C009 C008 122.28(11) . . ?
C00F C00A O001 124.51(12) . . ?
C00F C00A C006 120.89(12) . . ?
O001 C00A C006 114.59(11) . . ?
C00G C00B C005 121.32(13) . . ?
C00G C00B H00B 119.3 . . ?
C005 C00B H00B 119.3 . . ?
C00H C00C C006 120.89(12) . . ?
C00H C00C H00C 119.6 . . ?
C006 C00C H00C 119.6 . . ?
C009 C00D C00F 122.92(12) . . ?
C009 C00D H00D 118.5 . . ?
C00F C00D H00D 118.5 . . ?
O003 C00E C008 112.70(12) . . ?
O003 C00E H00A 109.1 . . ?
C008 C00E H00A 109.1 . . ?
O003 C00E H00E 109.1 . . ?
C008 C00E H00E 109.1 . . ?
H00A C00E H00E 107.8 . . ?
C00A C00F C00D 119.43(12) . . ?
C00A C00F H00F 120.3 . . ?
C00D C00F H00F 120.3 . . ?
C00B C00G C00H 120.81(13) . . ?
C00B C00G H00G 119.6 . . ?
C00H C00G H00G 119.6 . . ?
C00C C00H C00G 120.00(13) . . ?
C00C C00H H00H 120.0 . . ?
C00G C00H H00H 120.0 . . ?
O004 C00I H00I 109.5 . . ?
O004 C00I H00J 109.5 . . ?
H00I C00I H00J 109.5 . . ?
O004 C00I H00K 109.5 . . ?
H00I C00I H00K 109.5 . . ?
H00J C00I H00K 109.5 . . ?
O001 C00J H00L 109.5 . . ?
O001 C00J H00M 109.5 . . ?
H00L C00J H00M 109.5 . . ?
O001 C00J H00N 109.5 . . ?
H00L C00J H00N 109.5 . . ?
H00M C00J H00N 109.5 . . ?

loop_
_geom_bond_atom_site_label_1
_geom_bond_atom_site_label_2
_geom_bond_distance
_geom_bond_site_symmetry_2
_geom_bond_publ_flag
O001 C00A 1.3694(15) . ?
O001 C00J 1.4142(19) . ?
O002 C007 1.2037(17) . ?
O003 C00E 1.4181(16) . ?
O003 H003 0.8200 . ?
O004 C007 1.3351(17) . ?
O004 C00I 1.450(2) . ?
C005 C00B 1.4199(18) . ?
C005 C006 1.4294(16) . ?
C005 C009 1.4303(17) . ?
C006 C00C 1.4134(18) . ?
C006 C00A 1.4255(18) . ?
C007 C008 1.5051(18) . ?
C008 C00E 1.524(2) . ?
C008 C009 1.5278(16) . ?
C008 H008 0.9800 . ?
C009 C00D 1.3664(18) . ?
C00A C00F 1.3573(19) . ?
C00B C00G 1.368(2) . ?
C00B H00B 0.9300 . ?
C00C C00H 1.362(2) . ?
C00C H00C 0.9300 . ?
C00D C00F 1.4080(18) . ?
C00D H00D 0.9300 . ?
C00E H00A 0.9700 . ?
C00E H00E 0.9700 . ?
C00F H00F 0.9300 . ?
C00G C00H 1.399(2) . ?
C00G H00G 0.9300 . ?
C00H H00H 0.9300 . ?
C00I H00I 0.9600 . ?
C00I H00J 0.9600 . ?
C00I H00K 0.9600 . ?
C00J H00L 0.9600 . ?
C00J H00M 0.9600 . ?
C00J H00N 0.9600 . ?
